data_2013881
loop_
_publ_author_name
'Korendovych, Ivan V.'
'Rybak-Akimova, Elena V.'

_publ_section_title
Chloro{2,2'-[(1<i>S</i>,2<i>S</i>)-1,2-diphenyl-1,2-ethanediylbis(nitrilomethylidyne)]diphenolato-\k^4^<i>O</i>,<i>N</i>,<i>N</i>',<i>O</i>'}(ethanol-\k<i>O</i>)manganese(III)
_journal_issue 2
_journal_name_full 'Acta Crystallographica Section C'
_journal_page_first m82
_journal_page_last m84
_journal_paper_doi 10.1107/S0108270104000204
_journal_volume 60
_journal_year 2004
_chemical_formula_iupac '[Mn Cl (C28 H22 N2 O2) (C2 H6 O)]'
_chemical_formula_moiety 'C30 H28 Cl Mn N2 O3'
_chemical_formula_sum 'C30 H28 Cl Mn N2 O3'
_chemical_formula_weight 554.93
_chemical_name_systematic
;
Chloro{2,2'-[(1S,2S)-1,2-diphenyl-1,2-
ethanediylbis(nitrilomethylidyne]diphenolato-\k^4^O,N,N',O'}(ethanol-
\kO)manganese(III)
;
_space_group_IT_number 19
_symmetry_cell_setting orthorhombic
_symmetry_space_group_name_Hall 'P 2ac 2ab'
_symmetry_space_group_name_H-M 'P 21 21 21'
_atom_sites_solution_hydrogens geom
_atom_sites_solution_primary direct
_atom_sites_solution_secondary difmap
_cell_angle_alpha 90
_cell_angle_beta 90
_cell_angle_gamma 90
_cell_formula_units_Z 8
_cell_length_a 13.3857(19)
_cell_length_b 19.467(3)
_cell_length_c 20.823(3)
_cell_measurement_reflns_used 7828
_cell_measurement_temperature 173(2)
_cell_measurement_theta_max 28.22
_cell_measurement_theta_min 2.22
_cell_volume 5426.0(14)
_computing_cell_refinement 'SAINT (Bruker, 1998)'
_computing_data_collection 'SMART (Bruker, 1998)'
_computing_data_reduction SAINT
_computing_molecular_graphics 'SHELXTL (Bruker, 2000)'
_computing_publication_material 'XCIF in SHELXTL'
_computing_structure_refinement 'SHELXL97 (Sheldrick, 1997)'
_computing_structure_solution 'SHELXS97 (Sheldrick, 1997)'
_diffrn_ambient_temperature 173(2)
_diffrn_measured_fraction_theta_full 0.999
_diffrn_measured_fraction_theta_max 0.989
_diffrn_measurement_device_type 'Bruker SMART CCD area-detector'
_diffrn_measurement_method '\f and \w'
_diffrn_radiation_monochromator graphite
_diffrn_radiation_source 'sealed tube'
_diffrn_radiation_type MoK\a
_diffrn_radiation_wavelength 0.71073
_diffrn_reflns_av_R_equivalents 0.0295
_diffrn_reflns_av_sigmaI/netI 0.0355
_diffrn_reflns_limit_h_max 17
_diffrn_reflns_limit_h_min -17
_diffrn_reflns_limit_k_max 23
_diffrn_reflns_limit_k_min -25
_diffrn_reflns_limit_l_max 27
_diffrn_reflns_limit_l_min -26
_diffrn_reflns_number 41965
_diffrn_reflns_theta_full 25.00
_diffrn_reflns_theta_max 28.26
_diffrn_reflns_theta_min 1.43
_diffrn_standards_decay_% <1
_diffrn_standards_interval_time 0
_diffrn_standards_number 0
_exptl_absorpt_coefficient_mu 0.619
_exptl_absorpt_correction_T_max 0.941
_exptl_absorpt_correction_T_min 0.861
_exptl_absorpt_correction_type multi-scan
_exptl_absorpt_process_details '(SADABS; Sheldrick, 1996)'
_exptl_crystal_colour brown
_exptl_crystal_density_diffrn 1.359
_exptl_crystal_density_meas ?
_exptl_crystal_density_method 'not measured'
_exptl_crystal_description block
_exptl_crystal_F_000 2304
_exptl_crystal_size_max 0.25
_exptl_crystal_size_mid 0.15
_exptl_crystal_size_min 0.10
_refine_diff_density_max 0.264
_refine_diff_density_min -0.222
_refine_ls_abs_structure_details 'Flack (1983), with x Friedel pairs'
_refine_ls_abs_structure_Flack 0.017(9)
_refine_ls_extinction_method none
_refine_ls_goodness_of_fit_ref 1.038
_refine_ls_hydrogen_treatment mixed
_refine_ls_matrix_type full
_refine_ls_number_parameters 709
_refine_ls_number_reflns 13026
_refine_ls_number_restraints 46
_refine_ls_restrained_S_all 1.038
_refine_ls_R_factor_all 0.0371
_refine_ls_R_factor_gt 0.0299
_refine_ls_shift/su_max 0.002
_refine_ls_shift/su_mean 0.000
_refine_ls_structure_factor_coef Fsqd
_refine_ls_weighting_details 'calc w = 1/[\s^2^(Fo^2^)+(0.0383P)^2^+0.5484P] where P=(Fo^2^+2Fc^2^)/3'
_refine_ls_weighting_scheme calc
_refine_ls_wR_factor_gt 0.0721
_refine_ls_wR_factor_ref 0.0762
_reflns_number_gt 11709
_reflns_number_total 13026
_reflns_threshold_expression I>2\s(I)
_cod_data_source_file sq1142.cif
_cod_data_source_block I
_cod_depositor_comments
;
The following automatic conversions were performed:

'_exptl_crystal_density_meas' value 'not measured' was changed to '?'
- the value is perceived as not measured.

Automatic conversion script
Id: cif_fix_values 3008 2015-01-20 13:52:24Z robertas 
;
_cod_original_cell_volume 5425.9(14)
_cod_original_sg_symbol_H-M 'P21 21 21'
_cod_database_code 2013881
_cod_database_fobs_code 2013881

loop_
_symmetry_equiv_pos_as_xyz
'x, y, z'
'-x+1/2, -y, z+1/2'
'-x, y+1/2, -z+1/2'
'x+1/2, -y+1/2, -z'

loop_
_atom_site_label
_atom_site_fract_x
_atom_site_fract_y
_atom_site_fract_z
_atom_site_U_iso_or_equiv
_atom_site_adp_type
_atom_site_calc_flag
_atom_site_refinement_flags
_atom_site_occupancy
_atom_site_disorder_assembly
_atom_site_disorder_group
_atom_site_type_symbol
Mn1 0.044575(18) 0.506291(14) 0.935299(12) 0.02402(6) Uani d . 1 A . Mn
Cl1 -0.12070(3) 0.46632(3) 0.98617(2) 0.03433(11) Uani d . 1 . . Cl
N1 0.07112(10) 0.55396(8) 1.01792(7) 0.0251(3) Uani d . 1 A . N
O1 -0.00842(10) 0.58579(7) 0.89767(6) 0.0334(3) Uani d . 1 . . O
C1 -0.03810(13) 0.64293(9) 0.92584(9) 0.0272(4) Uani d . 1 . . C
O1S 0.20540(11) 0.53406(10) 0.90512(8) 0.0457(4) Uani d D 1 . . O
H1S 0.2442(19) 0.5311(14) 0.9298(13) 0.055 Uiso d . 1 . . H
Mn2 0.530645(17) 0.496358(14) 0.949169(13) 0.02569(6) Uani d . 1 B . Mn
Cl2 0.37913(3) 0.54930(2) 1.00458(3) 0.03448(11) Uani d . 1 . . Cl
O2 0.02823(9) 0.45595(7) 0.85945(6) 0.0300(3) Uani d . 1 . . O
N2 0.11062(10) 0.42819(8) 0.98012(7) 0.0243(3) Uani d . 1 . . N
O2S 0.67848(10) 0.45059(9) 0.91075(8) 0.0456(4) Uani d D 1 . . O
H2S 0.7266(19) 0.4556(14) 0.9274(13) 0.055 Uiso d . 1 . . H
C2 -0.09061(14) 0.69205(10) 0.88908(10) 0.0328(4) Uani d . 1 . . C
H2 -0.1046 0.6829 0.8452 0.039 Uiso calc R 1 . . H
O3 0.51165(9) 0.54473(7) 0.87227(6) 0.0323(3) Uani d . 1 . . O
N3 0.61790(10) 0.56962(7) 0.98617(7) 0.0241(3) Uani d . 1 . . N
C3 -0.12190(15) 0.75303(10) 0.91596(11) 0.0374(5) Uani d . 1 . . C
H3 -0.1562 0.7855 0.8900 0.045 Uiso calc R 1 . . H
O4 0.46553(10) 0.41786(7) 0.91701(7) 0.0335(3) Uani d . 1 . . O
N4 0.55988(10) 0.45047(8) 1.03208(7) 0.0256(3) Uani d . 1 . . N
C4 -0.10425(15) 0.76796(10) 0.98032(12) 0.0396(5) Uani d . 1 . . C
H4 -0.1273 0.8098 0.9986 0.047 Uiso calc R 1 . . H
C5 -0.05307(15) 0.72123(10) 1.01688(10) 0.0353(4) Uani d . 1 . . C
H5 -0.0404 0.7312 1.0608 0.042 Uiso calc R 1 . . H
C6 -0.01861(13) 0.65848(9) 0.99089(9) 0.0280(4) Uani d . 1 . . C
C7 0.03831(13) 0.61406(9) 1.03261(9) 0.0279(4) Uani d . 1 . . C
H7 0.0528 0.6306 1.0745 0.034 Uiso calc R 1 . . H
C8 0.13404(12) 0.51373(9) 1.06390(9) 0.0267(4) Uani d . 1 . . C
H8 0.2057 0.5223 1.0529 0.032 Uiso calc R 1 A . H
C9 0.11189(13) 0.43755(9) 1.05118(9) 0.0272(4) Uani d . 1 A . C
H9 0.0421 0.4291 1.0665 0.033 Uiso calc R 1 . . H
C10 0.14100(12) 0.37280(9) 0.95273(9) 0.0271(4) Uani d . 1 A . C
H10 0.1775 0.3411 0.9783 0.033 Uiso calc R 1 . . H
C11 0.12424(13) 0.35485(10) 0.88659(9) 0.0279(4) Uani d . 1 . . C
C1S1 0.2344(3) 0.5888(3) 0.8643(2) 0.0573(16) Uani d PDU 0.695(10) A 1 C
H1S1 0.3073 0.5965 0.8676 0.069 Uiso calc PR 0.695(10) A 1 H
H1S2 0.1998 0.6316 0.8772 0.069 Uiso calc PR 0.695(10) A 1 H
C12 0.15988(14) 0.29068(11) 0.86503(11) 0.0358(4) Uani d . 1 A . C
H12 0.1998 0.2637 0.8931 0.043 Uiso calc R 1 . . H
C1S2 0.2484(7) 0.5409(10) 0.8466(3) 0.068(4) Uani d PDU 0.305(10) A 2 C
H1S3 0.2599 0.4946 0.8284 0.082 Uiso calc PR 0.305(10) A 2 H
H1S4 0.3144 0.5631 0.8519 0.082 Uiso calc PR 0.305(10) A 2 H
C13 0.13861(17) 0.26605(12) 0.80471(12) 0.0459(5) Uani d . 1 . . C
H13 0.1641 0.2230 0.7909 0.055 Uiso calc R 1 A . H
C14 0.07883(18) 0.30552(12) 0.76413(11) 0.0475(6) Uani d . 1 A . C
H14 0.0626 0.2886 0.7226 0.057 Uiso calc R 1 . . H
C15 0.04293(16) 0.36849(11) 0.78322(10) 0.0397(5) Uani d . 1 . . C
H15 0.0023 0.3942 0.7546 0.048 Uiso calc R 1 A . H
C16 0.06524(13) 0.39562(10) 0.84439(9) 0.0290(4) Uani d . 1 A . C
C17 0.17882(13) 0.38917(10) 1.08879(9) 0.0275(4) Uani d . 1 . . C
C18 0.13553(15) 0.33234(11) 1.11755(11) 0.0406(5) Uani d . 1 A . C
H18 0.0660 0.3245 1.1124 0.049 Uiso calc R 1 . . H
C19 0.19205(18) 0.28644(12) 1.15397(12) 0.0476(6) Uani d . 1 . . C
H19 0.1617 0.2469 1.1723 0.057 Uiso calc R 1 A . H
C20 0.29226(16) 0.29903(11) 1.16307(10) 0.0406(5) Uani d . 1 A . C
H20 0.3316 0.2684 1.1880 0.049 Uiso calc R 1 . . H
C21 0.33498(15) 0.35602(12) 1.13597(11) 0.0408(5) Uani d . 1 . . C
H21 0.4037 0.3652 1.1433 0.049 Uiso calc R 1 A . H
C2S1 0.207(2) 0.5701(17) 0.7963(9) 0.0667(19) Uani d PDU 0.305(10) A 1 C
H2S1 0.1936 0.5207 0.7937 0.100 Uiso calc PR 0.305(10) A 1 H
H2S2 0.2622 0.5819 0.7676 0.100 Uiso calc PR 0.305(10) A 1 H
H2S3 0.1470 0.5956 0.7835 0.100 Uiso calc PR 0.305(10) A 1 H
C22 0.27989(14) 0.40052(11) 1.09812(10) 0.0358(4) Uani d . 1 A . C
H22 0.3114 0.4389 1.0785 0.043 Uiso calc R 1 . . H
C2S2 0.1880(8) 0.5820(7) 0.7997(4) 0.0667(19) Uani d PDU 0.695(10) A 2 C
H2S4 0.1169 0.5718 0.8056 0.100 Uiso calc PR 0.695(10) A 2 H
H2S5 0.2080 0.5700 0.7558 0.100 Uiso calc PR 0.695(10) A 2 H
H2S6 0.1997 0.6311 0.8070 0.100 Uiso calc PR 0.695(10) A 2 H
C23 0.11915(13) 0.53308(9) 1.13345(9) 0.0271(4) Uani d . 1 A . C
C24 0.02854(16) 0.51951(11) 1.16414(10) 0.0399(5) Uani d . 1 . . C
H24 -0.0245 0.4991 1.1406 0.048 Uiso calc R 1 A . H
C25 0.0151(2) 0.53521(13) 1.22745(11) 0.0524(6) Uani d . 1 A . C
H25 -0.0472 0.5262 1.2477 0.063 Uiso calc R 1 . . H
C26 0.0929(2) 0.56444(13) 1.26226(12) 0.0565(7) Uani d . 1 . . C
H26 0.0842 0.5740 1.3067 0.068 Uiso calc R 1 A . H
C27 0.1815(2) 0.57960(12) 1.23331(12) 0.0526(6) Uani d . 1 A . C
H27 0.2336 0.6007 1.2572 0.063 Uiso calc R 1 . . H
C28 0.19559(16) 0.56384(11) 1.16770(11) 0.0403(5) Uani d . 1 . . C
H28 0.2572 0.5743 1.1472 0.048 Uiso calc R 1 A . H
C29 0.53758(13) 0.60832(9) 0.85774(9) 0.0269(4) Uani d . 1 B . C
C30 0.50193(14) 0.63668(11) 0.80007(10) 0.0333(4) Uani d . 1 . . C
H30 0.4582 0.6106 0.7737 0.040 Uiso calc R 1 B . H
C31 0.52953(15) 0.70184(11) 0.78125(10) 0.0376(4) Uani d . 1 B . C
H31 0.5045 0.7199 0.7420 0.045 Uiso calc R 1 . . H
C3S1 0.6929(4) 0.3937(3) 0.8732(4) 0.0441(17) Uani d PDU 0.507(12) B 1 C
H3S1 0.6279 0.3788 0.8554 0.053 Uiso calc PR 0.507(12) B 1 H
H3S2 0.7190 0.3559 0.9003 0.053 Uiso calc PR 0.507(12) B 1 H
C32 0.59338(16) 0.74161(11) 0.81869(11) 0.0400(5) Uani d . 1 . . C
H32 0.6127 0.7862 0.8050 0.048 Uiso calc R 1 B . H
C3S2 0.6904(4) 0.4279(6) 0.8464(3) 0.057(2) Uani d PD 0.493(12) B 2 C
H3S3 0.6831 0.4682 0.8177 0.069 Uiso calc PR 0.493(12) B 2 H
H3S4 0.6352 0.3958 0.8363 0.069 Uiso calc PR 0.493(12) B 2 H
C33 0.62789(14) 0.71554(10) 0.87544(10) 0.0344(4) Uani d . 1 B . C
H33 0.6711 0.7428 0.9012 0.041 Uiso calc R 1 . . H
C34 0.60102(12) 0.64908(10) 0.89684(9) 0.0270(4) Uani d . 1 . . C
C35 0.64012(12) 0.62649(9) 0.95769(9) 0.0268(4) Uani d . 1 B . C
H35 0.6863 0.6560 0.9787 0.032 Uiso calc R 1 . . H
C36 0.66671(12) 0.55019(9) 1.04790(9) 0.0249(3) Uani d . 1 B . C
H36 0.7294 0.5247 1.0373 0.030 Uiso calc R 1 . . H
C37 0.59579(11) 0.49970(10) 1.08213(8) 0.0259(3) Uani d . 1 B . C
H37 0.5365 0.5267 1.0969 0.031 Uiso calc R 1 . . H
C38 0.54391(13) 0.38673(9) 1.04535(9) 0.0289(4) Uani d . 1 B . C
H38 0.5652 0.3706 1.0862 0.035 Uiso calc R 1 . . H
C39 0.49632(13) 0.33790(10) 1.00318(10) 0.0303(4) Uani d . 1 . . C
C40 0.48002(15) 0.27123(10) 1.02731(11) 0.0372(5) Uani d . 1 B . C
H40 0.5039 0.2600 1.0690 0.045 Uiso calc R 1 . . H
C41 0.43082(15) 0.22206(10) 0.99248(12) 0.0402(5) Uani d . 1 . . C
H41 0.4203 0.1774 1.0095 0.048 Uiso calc R 1 B . H
C4S1 0.7637(9) 0.4063(8) 0.8193(6) 0.052(3) Uani d PD 0.507(12) B 1 C
H4S1 0.7392 0.4444 0.7930 0.078 Uiso calc PR 0.507(12) B 1 H
H4S2 0.7689 0.3648 0.7929 0.078 Uiso calc PR 0.507(12) B 1 H
H4S3 0.8297 0.4179 0.8367 0.078 Uiso calc PR 0.507(12) B 1 H
C42 0.39649(14) 0.23930(10) 0.93127(12) 0.0396(5) Uani d . 1 B . C
H42 0.3629 0.2056 0.9063 0.048 Uiso calc R 1 . . H
C4S2 0.7870(7) 0.3931(7) 0.8306(7) 0.043(2) Uani d PDU 0.493(12) B 2 C
H4S4 0.8427 0.4240 0.8405 0.064 Uiso calc PR 0.493(12) B 2 H
H4S5 0.7882 0.3814 0.7849 0.064 Uiso calc PR 0.493(12) B 2 H
H4S6 0.7933 0.3511 0.8563 0.064 Uiso calc PR 0.493(12) B 2 H
C43 0.41035(14) 0.30408(10) 0.90650(11) 0.0388(5) Uani d . 1 . . C
H43 0.3868 0.3141 0.8645 0.047 Uiso calc R 1 B . H
C44 0.45872(12) 0.35601(9) 0.94193(10) 0.0299(4) Uani d . 1 B . C
C45 0.69487(13) 0.60998(10) 1.09078(9) 0.0273(4) Uani d . 1 . . C
C46 0.62646(14) 0.66074(11) 1.10803(10) 0.0354(4) Uani d . 1 B . C
H46 0.5598 0.6585 1.0925 0.042 Uiso calc R 1 . . H
C47 0.65490(17) 0.71436(12) 1.14766(11) 0.0441(5) Uani d . 1 . . C
H47 0.6080 0.7490 1.1589 0.053 Uiso calc R 1 B . H
C48 0.75175(17) 0.71760(13) 1.17102(11) 0.0452(5) Uani d . 1 B . C
H48 0.7714 0.7547 1.1978 0.054 Uiso calc R 1 . . H
C49 0.81941(16) 0.66702(12) 1.15533(11) 0.0437(5) Uani d . 1 . . C
H49 0.8853 0.6687 1.1722 0.052 Uiso calc R 1 B . H
C50 0.79171(13) 0.61349(11) 1.11488(10) 0.0346(4) Uani d . 1 B . C
H50 0.8391 0.5792 1.1037 0.042 Uiso calc R 1 . . H
C51 0.64189(12) 0.46694(9) 1.14107(9) 0.0263(4) Uani d . 1 . . C
C52 0.73620(13) 0.43654(10) 1.13898(10) 0.0326(4) Uani d . 1 B . C
H52 0.7717 0.4345 1.0995 0.039 Uiso calc R 1 . . H
C53 0.77824(15) 0.40933(11) 1.19418(11) 0.0373(5) Uani d . 1 . . C
H53 0.8428 0.3891 1.1925 0.045 Uiso calc R 1 B . H
C54 0.72686(17) 0.41139(11) 1.25179(11) 0.0398(5) Uani d . 1 B . C
H54 0.7562 0.3930 1.2896 0.048 Uiso calc R 1 . . H
C55 0.63278(17) 0.44030(11) 1.25402(10) 0.0409(5) Uani d . 1 . . C
H55 0.5970 0.4414 1.2934 0.049 Uiso calc R 1 B . H
C56 0.59037(14) 0.46770(10) 1.19886(10) 0.0325(4) Uani d . 1 B . C
H56 0.5254 0.4872 1.2007 0.039 Uiso calc R 1 . . H

loop_
_atom_site_aniso_label
_atom_site_aniso_U_11
_atom_site_aniso_U_22
_atom_site_aniso_U_33
_atom_site_aniso_U_12
_atom_site_aniso_U_13
_atom_site_aniso_U_23
Mn1 0.02798(12) 0.02443(13) 0.01964(12) 0.00331(10) -0.00322(10) -0.00111(10)
Cl1 0.02244(17) 0.0434(3) 0.0372(3) 0.00197(17) 0.00210(18) -0.0041(2)
N1 0.0280(7) 0.0256(8) 0.0218(8) -0.0009(6) -0.0026(6) 0.0017(6)
O1 0.0475(7) 0.0281(7) 0.0246(7) 0.0085(6) -0.0081(6) 0.0004(5)
C1 0.0278(8) 0.0248(9) 0.0291(10) -0.0010(7) -0.0011(7) 0.0018(7)
O1S 0.0339(7) 0.0680(11) 0.0352(9) -0.0097(7) -0.0035(6) 0.0155(8)
Mn2 0.02520(11) 0.02552(14) 0.02634(13) -0.00361(11) -0.00501(10) 0.00274(11)
Cl2 0.02306(18) 0.0332(2) 0.0472(3) -0.00011(16) 0.00097(19) 0.0046(2)
O2 0.0351(6) 0.0311(7) 0.0239(6) 0.0077(5) -0.0061(5) -0.0055(5)
N2 0.0227(6) 0.0291(8) 0.0210(7) 0.0012(6) -0.0020(6) 0.0003(6)
O2S 0.0281(6) 0.0634(11) 0.0454(9) 0.0036(7) -0.0062(6) -0.0197(8)
C2 0.0345(9) 0.0298(10) 0.0341(11) 0.0006(7) -0.0035(8) 0.0047(8)
O3 0.0374(7) 0.0300(7) 0.0294(7) -0.0071(5) -0.0094(5) 0.0049(6)
N3 0.0205(6) 0.0269(8) 0.0250(8) 0.0000(5) -0.0004(6) 0.0001(6)
C3 0.0336(10) 0.0290(10) 0.0496(13) 0.0019(8) -0.0016(9) 0.0111(9)
O4 0.0352(6) 0.0295(7) 0.0357(7) -0.0074(6) -0.0109(6) 0.0042(6)
N4 0.0233(6) 0.0279(8) 0.0255(8) 0.0013(6) -0.0014(6) 0.0004(6)
C4 0.0424(11) 0.0239(10) 0.0524(14) 0.0022(8) 0.0040(10) -0.0010(9)
C5 0.0411(10) 0.0291(10) 0.0358(11) 0.0004(8) -0.0003(9) -0.0037(8)
C6 0.0306(8) 0.0235(9) 0.0300(10) -0.0012(7) -0.0014(7) 0.0019(7)
C7 0.0327(8) 0.0265(9) 0.0247(9) -0.0034(7) -0.0029(8) -0.0022(7)
C8 0.0261(7) 0.0292(9) 0.0247(9) 0.0010(6) -0.0025(7) 0.0008(7)
C9 0.0286(8) 0.0305(9) 0.0226(9) 0.0010(7) 0.0016(7) 0.0001(7)
C10 0.0233(7) 0.0293(10) 0.0288(10) 0.0034(6) 0.0000(7) -0.0003(8)
C11 0.0257(8) 0.0304(10) 0.0277(10) 0.0007(7) 0.0032(7) -0.0038(7)
C1S1 0.052(2) 0.068(3) 0.052(3) -0.018(2) -0.0045(19) 0.026(3)
C12 0.0342(9) 0.0333(11) 0.0397(12) 0.0067(8) 0.0003(8) -0.0052(9)
C1S2 0.052(5) 0.117(12) 0.034(5) 0.014(6) 0.010(4) -0.013(6)
C13 0.0542(13) 0.0395(12) 0.0441(13) 0.0119(10) 0.0002(11) -0.0174(10)
C14 0.0579(13) 0.0507(14) 0.0338(12) 0.0097(11) -0.0038(10) -0.0185(10)
C15 0.0455(11) 0.0423(12) 0.0312(11) 0.0094(9) -0.0056(9) -0.0098(9)
C16 0.0272(8) 0.0329(10) 0.0269(10) 0.0010(7) 0.0010(7) -0.0036(8)
C17 0.0337(9) 0.0302(10) 0.0187(9) 0.0052(7) -0.0027(7) -0.0020(7)
C18 0.0362(10) 0.0419(12) 0.0437(13) -0.0058(9) -0.0091(9) 0.0057(10)
C19 0.0574(13) 0.0354(12) 0.0501(14) -0.0038(10) -0.0050(11) 0.0162(11)
C20 0.0478(11) 0.0415(12) 0.0325(11) 0.0134(9) -0.0041(9) 0.0076(10)
C21 0.0307(9) 0.0508(13) 0.0411(12) 0.0100(9) -0.0022(9) 0.0061(10)
C2S1 0.087(5) 0.071(5) 0.0421(19) 0.019(3) 0.017(2) 0.019(2)
C22 0.0328(9) 0.0372(11) 0.0375(12) 0.0060(8) 0.0053(8) 0.0107(9)
C2S2 0.087(5) 0.071(5) 0.0421(19) 0.019(3) 0.017(2) 0.019(2)
C23 0.0353(8) 0.0252(9) 0.0207(9) 0.0035(7) -0.0038(7) 0.0016(7)
C24 0.0433(10) 0.0417(11) 0.0346(11) 0.0056(9) 0.0069(9) 0.0010(9)
C25 0.0725(16) 0.0475(14) 0.0371(13) 0.0087(12) 0.0176(11) 0.0011(11)
C26 0.102(2) 0.0414(14) 0.0259(12) 0.0039(13) 0.0055(13) -0.0012(10)
C27 0.0831(18) 0.0396(13) 0.0350(13) 0.0022(12) -0.0188(12) -0.0047(10)
C28 0.0467(11) 0.0351(12) 0.0391(12) 0.0003(9) -0.0105(9) -0.0025(9)
C29 0.0243(7) 0.0289(9) 0.0276(9) 0.0029(7) 0.0033(7) 0.0013(7)
C30 0.0340(9) 0.0370(11) 0.0290(10) 0.0016(7) 0.0004(8) 0.0018(8)
C31 0.0411(10) 0.0414(12) 0.0304(10) 0.0059(9) 0.0002(9) 0.0101(9)
C3S1 0.048(3) 0.039(3) 0.046(4) -0.004(2) 0.003(2) -0.009(3)
C32 0.0489(12) 0.0304(11) 0.0407(13) -0.0035(9) 0.0057(10) 0.0100(9)
C3S2 0.043(3) 0.089(6) 0.039(3) 0.012(3) -0.003(2) -0.008(4)
C33 0.0365(9) 0.0315(10) 0.0352(11) -0.0034(8) -0.0003(8) 0.0004(8)
C34 0.0259(8) 0.0291(9) 0.0261(10) -0.0007(7) 0.0043(7) 0.0015(7)
C35 0.0240(8) 0.0297(10) 0.0267(9) -0.0024(6) 0.0014(7) -0.0039(8)
C36 0.0215(7) 0.0279(9) 0.0253(9) 0.0020(6) -0.0014(7) 0.0004(7)
C37 0.0226(7) 0.0287(9) 0.0263(8) -0.0011(7) -0.0001(6) -0.0011(8)
C38 0.0282(8) 0.0297(9) 0.0288(9) 0.0015(7) -0.0001(8) 0.0031(7)
C39 0.0272(8) 0.0269(9) 0.0370(11) 0.0019(7) 0.0007(8) 0.0002(8)
C40 0.0399(10) 0.0288(10) 0.0430(12) 0.0033(8) -0.0006(9) 0.0043(9)
C41 0.0387(10) 0.0239(10) 0.0580(15) 0.0019(8) -0.0016(10) 0.0012(10)
C4S1 0.059(6) 0.046(5) 0.051(5) 0.008(4) 0.006(4) -0.006(3)
C42 0.0327(9) 0.0266(10) 0.0595(15) -0.0025(7) -0.0060(10) -0.0044(10)
C4S2 0.040(4) 0.039(5) 0.049(5) 0.004(3) 0.006(3) -0.018(4)
C43 0.0354(9) 0.0348(11) 0.0461(13) -0.0036(8) -0.0105(9) -0.0028(10)
C44 0.0243(7) 0.0269(9) 0.0385(11) -0.0009(7) -0.0018(8) 0.0004(8)
C45 0.0282(8) 0.0297(10) 0.0241(9) -0.0036(7) -0.0010(7) 0.0018(7)
C46 0.0310(9) 0.0375(11) 0.0375(11) 0.0029(8) -0.0019(9) -0.0048(9)
C47 0.0518(12) 0.0398(12) 0.0406(13) 0.0016(10) 0.0055(10) -0.0115(10)
C48 0.0552(12) 0.0467(13) 0.0335(12) -0.0125(11) -0.0009(10) -0.0099(10)
C49 0.0389(10) 0.0531(14) 0.0391(13) -0.0134(10) -0.0075(9) -0.0044(10)
C50 0.0264(8) 0.0424(12) 0.0350(11) -0.0017(8) -0.0014(8) -0.0017(9)
C51 0.0288(8) 0.0271(9) 0.0229(9) -0.0021(7) -0.0032(7) 0.0005(7)
C52 0.0293(9) 0.0387(11) 0.0299(10) 0.0017(8) 0.0018(8) 0.0050(9)
C53 0.0324(9) 0.0379(11) 0.0417(12) -0.0001(8) -0.0078(9) 0.0093(10)
C54 0.0536(12) 0.0352(11) 0.0307(11) -0.0051(9) -0.0151(10) 0.0042(9)
C55 0.0568(13) 0.0389(12) 0.0270(10) -0.0040(10) 0.0057(9) 0.0003(9)
C56 0.0350(9) 0.0318(10) 0.0306(10) 0.0004(7) 0.0023(8) -0.0018(8)

loop_
_atom_type_symbol
_atom_type_description
_atom_type_scat_dispersion_real
_atom_type_scat_dispersion_imag
_atom_type_scat_source
C C 0.0033 0.0016 'International Tables Vol C Tables 4.2.6.8 and 6.1.1.4'
H H 0.0000 0.0000 'International Tables Vol C Tables 4.2.6.8 and 6.1.1.4'
N N 0.0061 0.0033 'International Tables Vol C Tables 4.2.6.8 and 6.1.1.4'
O O 0.0106 0.0060 'International Tables Vol C Tables 4.2.6.8 and 6.1.1.4'
Cl Cl 0.1484 0.1585 'International Tables Vol C Tables 4.2.6.8 and 6.1.1.4'
Mn Mn 0.3368 0.7283 'International Tables Vol C Tables 4.2.6.8 and 6.1.1.4'

loop_
_geom_angle_atom_site_label_1
_geom_angle_atom_site_label_2
_geom_angle_atom_site_label_3
_geom_angle
_geom_angle_publ_flag
O2 Mn1 O1 92.03(6) yes
O2 Mn1 N1 175.03(6) yes
O1 Mn1 N1 92.52(6) yes
O2 Mn1 N2 92.73(6) yes
O1 Mn1 N2 174.07(6) yes
N1 Mn1 N2 82.61(6) yes
O2 Mn1 O1S 90.10(6) yes
O1 Mn1 O1S 92.63(6) yes
N1 Mn1 O1S 87.68(6) yes
N2 Mn1 O1S 83.82(6) yes
O2 Mn1 Cl1 95.08(4) yes
O1 Mn1 Cl1 95.53(5) yes
N1 Mn1 Cl1 86.48(4) yes
N2 Mn1 Cl1 87.59(4) yes
O1S Mn1 Cl1 170.16(4) yes
C7 N1 C8 121.06(15) ?
C7 N1 Mn1 124.72(13) ?
C8 N1 Mn1 114.22(11) ?
C1 O1 Mn1 128.66(12) ?
O1 C1 C2 118.69(17) ?
O1 C1 C6 123.48(16) ?
C2 C1 C6 117.82(17) ?
C1S2 O1S Mn1 131.6(5) ?
C1S1 O1S Mn1 126.5(2) ?
C1S2 O1S H1S 110(2) ?
C1S1 O1S H1S 107(2) ?
Mn1 O1S H1S 117(2) ?
O3 Mn2 O4 92.35(6) yes
O3 Mn2 N4 175.29(6) yes
O4 Mn2 N4 92.03(6) yes
O3 Mn2 N3 92.87(6) yes
O4 Mn2 N3 170.89(6) yes
N4 Mn2 N3 82.56(6) yes
O3 Mn2 O2S 90.81(6) yes
O4 Mn2 O2S 87.73(6) yes
N4 Mn2 O2S 87.64(6) yes
N3 Mn2 O2S 84.73(6) yes
O3 Mn2 Cl2 94.33(4) yes
O4 Mn2 Cl2 96.93(5) yes
N4 Mn2 Cl2 86.85(4) yes
N3 Mn2 Cl2 90.11(4) yes
O2S Mn2 Cl2 172.90(4) yes
C16 O2 Mn1 128.75(12) ?
C10 N2 C9 122.62(15) ?
C10 N2 Mn1 124.95(13) ?
C9 N2 Mn1 112.14(11) ?
C3S1 O2S Mn2 129.0(2) ?
C3S2 O2S Mn2 122.8(2) ?
C3S1 O2S H2S 105(2) ?
C3S2 O2S H2S 113(2) ?
Mn2 O2S H2S 122(2) ?
C3 C2 C1 120.97(19) ?
C3 C2 H2 119.5 ?
C1 C2 H2 119.5 ?
C29 O3 Mn2 129.11(12) ?
C35 N3 C36 120.85(15) ?
C35 N3 Mn2 124.74(13) ?
C36 N3 Mn2 114.06(10) ?
C2 C3 C4 121.30(19) ?
C2 C3 H3 119.4 ?
C4 C3 H3 119.4 ?
C44 O4 Mn2 129.44(12) ?
C38 N4 C37 121.38(16) ?
C38 N4 Mn2 125.99(13) ?
C37 N4 Mn2 112.43(11) ?
C5 C4 C3 118.79(19) ?
C5 C4 H4 120.6 ?
C3 C4 H4 120.6 ?
C4 C5 C6 121.6(2) ?
C4 C5 H5 119.2 ?
C6 C5 H5 119.2 ?
C1 C6 C5 119.48(17) ?
C1 C6 C7 123.12(16) ?
C5 C6 C7 117.37(17) ?
N1 C7 C6 125.59(17) ?
N1 C7 H7 117.2 ?
C6 C7 H7 117.2 ?
N1 C8 C23 114.13(14) ?
N1 C8 C9 106.64(14) ?
C23 C8 C9 112.39(15) ?
N1 C8 H8 107.8 ?
C23 C8 H8 107.8 ?
C9 C8 H8 107.8 ?
N2 C9 C17 116.30(14) ?
N2 C9 C8 106.95(14) ?
C17 C9 C8 113.35(15) ?
N2 C9 H9 106.5 ?
C17 C9 H9 106.5 ?
C8 C9 H9 106.5 ?
N2 C10 C11 125.38(17) ?
N2 C10 H10 117.3 ?
C11 C10 H10 117.3 ?
C12 C11 C16 119.01(17) ?
C12 C11 C10 117.85(18) ?
C16 C11 C10 122.83(17) ?
O1S C1S1 C2S1 108.4(15) ?
O1S C1S1 H1S1 110.0 ?
C2S1 C1S1 H1S1 110.0 ?
O1S C1S1 H1S2 110.0 ?
C2S1 C1S1 H1S2 110.0 ?
H1S1 C1S1 H1S2 108.4 ?
C13 C12 C11 122.0(2) ?
C13 C12 H12 119.0 ?
C11 C12 H12 119.0 ?
O1S C1S2 C2S2 114.2(8) ?
O1S C1S2 H1S3 108.7 ?
C2S2 C1S2 H1S3 108.7 ?
O1S C1S2 H1S4 108.7 ?
C2S2 C1S2 H1S4 108.7 ?
H1S3 C1S2 H1S4 107.6 ?
C12 C13 C14 118.7(2) ?
C12 C13 H13 120.6 ?
C14 C13 H13 120.6 ?
C15 C14 C13 121.1(2) ?
C15 C14 H14 119.4 ?
C13 C14 H14 119.4 ?
C14 C15 C16 121.4(2) ?
C14 C15 H15 119.3 ?
C16 C15 H15 119.3 ?
O2 C16 C15 118.08(17) ?
O2 C16 C11 124.12(17) ?
C15 C16 C11 117.78(17) ?
C22 C17 C18 118.40(18) ?
C22 C17 C9 123.39(18) ?
C18 C17 C9 118.15(16) ?
C17 C18 C19 121.31(19) ?
C17 C18 H18 119.3 ?
C19 C18 H18 119.3 ?
C20 C19 C18 119.3(2) ?
C20 C19 H19 120.4 ?
C18 C19 H19 120.4 ?
C21 C20 C19 119.62(19) ?
C21 C20 H20 120.2 ?
C19 C20 H20 120.2 ?
C20 C21 C22 121.27(19) ?
C20 C21 H21 119.4 ?
C22 C21 H21 119.4 ?
C21 C22 C17 120.0(2) ?
C21 C22 H22 120.0 ?
C17 C22 H22 120.0 ?
C1S2 C2S2 H2S4 109.5 ?
C1S2 C2S2 H2S5 109.5 ?
H2S4 C2S2 H2S5 109.5 ?
C1S2 C2S2 H2S6 109.5 ?
H2S4 C2S2 H2S6 109.5 ?
H2S5 C2S2 H2S6 109.5 ?
C28 C23 C24 119.24(19) ?
C28 C23 C8 120.32(18) ?
C24 C23 C8 120.44(17) ?
C25 C24 C23 120.9(2) ?
C25 C24 H24 119.5 ?
C23 C24 H24 119.5 ?
C24 C25 C26 119.8(2) ?
C24 C25 H25 120.1 ?
C26 C25 H25 120.1 ?
C27 C26 C25 120.7(2) ?
C27 C26 H26 119.7 ?
C25 C26 H26 119.7 ?
C26 C27 C28 119.8(2) ?
C26 C27 H27 120.1 ?
C28 C27 H27 120.1 ?
C23 C28 C27 119.6(2) ?
C23 C28 H28 120.2 ?
C27 C28 H28 120.2 ?
O3 C29 C30 118.35(17) ?
O3 C29 C34 123.35(16) ?
C30 C29 C34 118.29(17) ?
C31 C30 C29 120.90(19) ?
C31 C30 H30 119.5 ?
C29 C30 H30 119.5 ?
C30 C31 C32 121.16(19) ?
C30 C31 H31 119.4 ?
C32 C31 H31 119.4 ?
O2S C3S1 C4S1 112.8(8) ?
O2S C3S1 H3S1 109.0 ?
C4S1 C3S1 H3S1 109.0 ?
O2S C3S1 H3S2 109.0 ?
C4S1 C3S1 H3S2 109.0 ?
H3S1 C3S1 H3S2 107.8 ?
C33 C32 C31 119.03(19) ?
C33 C32 H32 120.5 ?
C31 C32 H32 120.5 ?
O2S C3S2 C4S2 116.4(8) ?
O2S C3S2 H3S3 108.2 ?
C4S2 C3S2 H3S3 108.2 ?
O2S C3S2 H3S4 108.2 ?
C4S2 C3S2 H3S4 108.2 ?
H3S3 C3S2 H3S4 107.3 ?
C32 C33 C34 121.74(19) ?
C32 C33 H33 119.1 ?
C34 C33 H33 119.1 ?
C33 C34 C29 118.86(17) ?
C33 C34 C35 117.65(17) ?
C29 C34 C35 123.49(17) ?
N3 C35 C34 125.63(17) ?
N3 C35 H35 117.2 ?
C34 C35 H35 117.2 ?
N3 C36 C45 114.99(14) ?
N3 C36 C37 106.90(13) ?
C45 C36 C37 111.77(15) ?
N3 C36 H36 107.6 ?
C45 C36 H36 107.6 ?
C37 C36 H36 107.6 ?
N4 C37 C51 115.21(15) ?
N4 C37 C36 106.52(14) ?
C51 C37 C36 113.10(13) ?
N4 C37 H37 107.2 ?
C51 C37 H37 107.2 ?
C36 C37 H37 107.2 ?
N4 C38 C39 125.24(17) ?
N4 C38 H38 117.4 ?
C39 C38 H38 117.4 ?
C40 C39 C44 119.71(18) ?
C40 C39 C38 117.28(18) ?
C44 C39 C38 122.79(17) ?
C41 C40 C39 122.0(2) ?
C41 C40 H40 119.0 ?
C39 C40 H40 119.0 ?
C40 C41 C42 118.3(2) ?
C40 C41 H41 120.9 ?
C42 C41 H41 120.9 ?
C43 C42 C41 121.2(2) ?
C43 C42 H42 119.4 ?
C41 C42 H42 119.4 ?
C3S2 C4S2 H4S4 109.5 ?
C3S2 C4S2 H4S5 109.5 ?
H4S4 C4S2 H4S5 109.5 ?
C3S2 C4S2 H4S6 109.5 ?
H4S4 C4S2 H4S6 109.5 ?
H4S5 C4S2 H4S6 109.5 ?
C42 C43 C44 121.6(2) ?
C42 C43 H43 119.2 ?
C44 C43 H43 119.2 ?
O4 C44 C43 118.83(18) ?
O4 C44 C39 124.00(17) ?
C43 C44 C39 117.17(18) ?
C50 C45 C46 118.95(18) ?
C50 C45 C36 118.82(16) ?
C46 C45 C36 122.21(16) ?
C47 C46 C45 120.49(19) ?
C47 C46 H46 119.8 ?
C45 C46 H46 119.8 ?
C46 C47 C48 120.1(2) ?
C46 C47 H47 120.0 ?
C48 C47 H47 120.0 ?
C49 C48 C47 120.0(2) ?
C49 C48 H48 120.0 ?
C47 C48 H48 120.0 ?
C48 C49 C50 120.29(19) ?
C48 C49 H49 119.9 ?
C50 C49 H49 119.9 ?
C49 C50 C45 120.24(19) ?
C49 C50 H50 119.9 ?
C45 C50 H50 119.9 ?
C56 C51 C52 118.78(17) ?
C56 C51 C37 119.74(16) ?
C52 C51 C37 121.48(16) ?
C53 C52 C51 120.28(19) ?
C53 C52 H52 119.9 ?
C51 C52 H52 119.9 ?
C54 C53 C52 120.43(19) ?
C54 C53 H53 119.8 ?
C52 C53 H53 119.8 ?
C55 C54 C53 119.65(19) ?
C55 C54 H54 120.2 ?
C53 C54 H54 120.2 ?
C54 C55 C56 120.1(2) ?
C54 C55 H55 119.9 ?
C56 C55 H55 119.9 ?
C51 C56 C55 120.71(18) ?
C51 C56 H56 119.6 ?
C55 C56 H56 119.6 ?

loop_
_geom_bond_atom_site_label_1
_geom_bond_atom_site_label_2
_geom_bond_site_symmetry_2
_geom_bond_distance
_geom_bond_publ_flag
Mn1 O2 . 1.8717(13) yes
Mn1 O1 . 1.8740(13) yes
Mn1 N1 . 1.9868(15) yes
Mn1 N2 . 1.9910(14) yes
Mn1 O1S . 2.3069(15) yes
Mn1 Cl1 . 2.5732(6) yes
N1 C7 . 1.286(2) yes
N1 C8 . 1.496(2) ?
O1 C1 . 1.319(2) yes
C1 C2 . 1.412(3) ?
C1 C6 . 1.412(3) ?
O1S C1S2 . 1.355(7) ?
O1S C1S1 . 1.416(4) ?
O1S H1S . 0.73(3) ?
Mn2 O3 . 1.8749(13) yes
Mn2 O4 . 1.8823(13) yes
Mn2 N4 . 1.9828(15) yes
Mn2 N3 . 1.9979(14) yes
Mn2 O2S . 2.3130(15) yes
Mn2 Cl2 . 2.5509(6) yes
O2 C16 . 1.313(2) yes
N2 C10 . 1.286(2) yes
N2 C9 . 1.491(2) ?
O2S C3S1 . 1.369(5) ?
O2S C3S2 . 1.421(6) ?
O2S H2S . 0.74(3) ?
C2 C3 . 1.378(3) ?
C2 H2 . 0.9500 ?
O3 C29 . 1.321(2) yes
N3 C35 . 1.291(2) yes
N3 C36 . 1.491(2) ?
C3 C4 . 1.392(3) ?
C3 H3 . 0.9500 ?
O4 C44 . 1.314(2) yes
N4 C38 . 1.289(2) yes
N4 C37 . 1.495(2) ?
C4 C5 . 1.370(3) ?
C4 H4 . 0.9500 ?
C5 C6 . 1.413(3) ?
C5 H5 . 0.9500 ?
C6 C7 . 1.443(2) ?
C7 H7 . 0.9500 ?
C8 C23 . 1.510(2) ?
C8 C9 . 1.535(2) ?
C8 H8 . 1.0000 ?
C9 C17 . 1.518(2) ?
C9 H9 . 1.0000 ?
C10 C11 . 1.439(3) ?
C10 H10 . 0.9500 ?
C11 C12 . 1.411(3) ?
C11 C16 . 1.423(3) ?
C1S1 C2S1 . 1.507(17) ?
C1S1 H1S1 . 0.9900 ?
C1S1 H1S2 . 0.9900 ?
C12 C13 . 1.374(3) ?
C12 H12 . 0.9500 ?
C1S2 C2S2 . 1.498(11) ?
C1S2 H1S3 . 0.9900 ?
C1S2 H1S4 . 0.9900 ?
C13 C14 . 1.394(3) ?
C13 H13 . 0.9500 ?
C14 C15 . 1.375(3) ?
C14 H14 . 0.9500 ?
C15 C16 . 1.411(3) ?
C15 H15 . 0.9500 ?
C17 C22 . 1.384(3) ?
C17 C18 . 1.385(3) ?
C18 C19 . 1.395(3) ?
C18 H18 . 0.9500 ?
C19 C20 . 1.377(3) ?
C19 H19 . 0.9500 ?
C20 C21 . 1.370(3) ?
C20 H20 . 0.9500 ?
C21 C22 . 1.384(3) ?
C21 H21 . 0.9500 ?
C2S1 H2S1 . 0.9800 ?
C2S1 H2S2 . 0.9800 ?
C2S1 H2S3 . 0.9800 ?
C22 H22 . 0.9500 ?
C2S2 H2S4 . 0.9800 ?
C2S2 H2S5 . 0.9800 ?
C2S2 H2S6 . 0.9800 ?
C23 C28 . 1.384(3) ?
C23 C24 . 1.396(3) ?
C24 C25 . 1.365(3) ?
C24 H24 . 0.9500 ?
C25 C26 . 1.390(4) ?
C25 H25 . 0.9500 ?
C26 C27 . 1.363(4) ?
C26 H26 . 0.9500 ?
C27 C28 . 1.413(3) ?
C27 H27 . 0.9500 ?
C28 H28 . 0.9500 ?
C29 C30 . 1.405(3) ?
C29 C34 . 1.419(3) ?
C30 C31 . 1.378(3) ?
C30 H30 . 0.9500 ?
C31 C32 . 1.392(3) ?
C31 H31 . 0.9500 ?
C3S1 C4S1 . 1.489(11) ?
C3S1 H3S1 . 0.9900 ?
C3S1 H3S2 . 0.9900 ?
C32 C33 . 1.367(3) ?
C32 H32 . 0.9500 ?
C3S2 C4S2 . 1.496(9) ?
C3S2 H3S3 . 0.9900 ?
C3S2 H3S4 . 0.9900 ?
C33 C34 . 1.415(3) ?
C33 H33 . 0.9500 ?
C34 C35 . 1.440(3) ?
C35 H35 . 0.9500 ?
C36 C45 . 1.514(3) ?
C36 C37 . 1.541(2) ?
C36 H36 . 1.0000 ?
C37 C51 . 1.514(2) ?
C37 H37 . 1.0000 ?
C38 C39 . 1.442(3) ?
C38 H38 . 0.9500 ?
C39 C40 . 1.409(3) ?
C39 C44 . 1.416(3) ?
C40 C41 . 1.370(3) ?
C40 H40 . 0.9500 ?
C41 C42 . 1.396(3) ?
C41 H41 . 0.9500 ?
C4S1 H4S1 . 0.9800 ?
C4S1 H4S2 . 0.9800 ?
C4S1 H4S3 . 0.9800 ?
C42 C43 . 1.375(3) ?
C42 H42 . 0.9500 ?
C4S2 H4S4 . 0.9800 ?
C4S2 H4S5 . 0.9800 ?
C4S2 H4S6 . 0.9800 ?
C43 C44 . 1.409(3) ?
C43 H43 . 0.9500 ?
C45 C50 . 1.392(2) ?
C45 C46 . 1.394(3) ?
C46 C47 . 1.384(3) ?
C46 H46 . 0.9500 ?
C47 C48 . 1.386(3) ?
C47 H47 . 0.9500 ?
C48 C49 . 1.377(3) ?
C48 H48 . 0.9500 ?
C49 C50 . 1.390(3) ?
C49 H49 . 0.9500 ?
C50 H50 . 0.9500 ?
C51 C56 . 1.387(3) ?
C51 C52 . 1.395(2) ?
C52 C53 . 1.385(3) ?
C52 H52 . 0.9500 ?
C53 C54 . 1.383(3) ?
C53 H53 . 0.9500 ?
C54 C55 . 1.380(3) ?
C54 H54 . 0.9500 ?
C55 C56 . 1.388(3) ?
C55 H55 . 0.9500 ?
C56 H56 . 0.9500 ?

loop_
_geom_hbond_atom_site_label_D
_geom_hbond_atom_site_label_H
_geom_hbond_atom_site_label_A
_geom_hbond_site_symmetry_A
_geom_hbond_distance_DH
_geom_hbond_distance_HA
_geom_hbond_distance_DA
_geom_hbond_angle_DHA
_geom_hbond_publ_flag
O1S H1S Cl2 . 0.73(3) 2.41(3) 3.1281(16) 166(3) yes
O2S H2S Cl1 1_655 0.74(3) 2.39(3) 3.1282(15) 176(3) yes

loop_
_geom_torsion_atom_site_label_1
_geom_torsion_atom_site_label_2
_geom_torsion_atom_site_label_3
_geom_torsion_atom_site_label_4
_geom_torsion
_geom_torsion_publ_flag
O1 Mn1 N1 C7 11.08(15) ?
N2 Mn1 N1 C7 -172.32(15) ?
O1S Mn1 N1 C7 103.61(15) ?
Cl1 Mn1 N1 C7 -84.31(14) ?
O1 Mn1 N1 C8 -169.09(11) ?
N2 Mn1 N1 C8 7.50(11) ?
O1S Mn1 N1 C8 -76.56(11) ?
Cl1 Mn1 N1 C8 95.52(11) ?
O2 Mn1 O1 C1 166.76(15) ?
N1 Mn1 O1 C1 -15.25(15) ?
O1S Mn1 O1 C1 -103.04(15) ?
Cl1 Mn1 O1 C1 71.46(15) ?
Mn1 O1 C1 C2 -169.84(13) ?
Mn1 O1 C1 C6 11.4(3) ?
O2 Mn1 O1S C1S2 28.0(11) ?
O1 Mn1 O1S C1S2 -64.0(11) ?
N1 Mn1 O1S C1S2 -156.4(11) ?
N2 Mn1 O1S C1S2 120.8(11) ?
O2 Mn1 O1S C1S1 84.2(4) ?
O1 Mn1 O1S C1S1 -7.8(4) ?
N1 Mn1 O1S C1S1 -100.3(4) ?
N2 Mn1 O1S C1S1 176.9(4) ?
O1 Mn1 O2 C16 167.11(15) ?
N2 Mn1 O2 C16 -9.34(15) ?
O1S Mn1 O2 C16 74.47(15) ?
Cl1 Mn1 O2 C16 -97.16(15) ?
O2 Mn1 N2 C10 10.98(14) ?
N1 Mn1 N2 C10 -167.29(14) ?
O1S Mn1 N2 C10 -78.83(14) ?
Cl1 Mn1 N2 C10 105.95(14) ?
O2 Mn1 N2 C9 -163.03(11) ?
N1 Mn1 N2 C9 18.70(11) ?
O1S Mn1 N2 C9 107.16(12) ?
Cl1 Mn1 N2 C9 -68.05(11) ?
O3 Mn2 O2S C3S1 -84.7(5) ?
O4 Mn2 O2S C3S1 7.6(5) ?
N4 Mn2 O2S C3S1 99.7(5) ?
N3 Mn2 O2S C3S1 -177.5(5) ?
O3 Mn2 O2S C3S2 -40.1(6) ?
O4 Mn2 O2S C3S2 52.2(6) ?
N4 Mn2 O2S C3S2 144.3(6) ?
N3 Mn2 O2S C3S2 -132.9(6) ?
O1 C1 C2 C3 -178.99(17) ?
C6 C1 C2 C3 -0.1(3) ?
O4 Mn2 O3 C29 178.68(15) ?
N3 Mn2 O3 C29 -8.79(15) ?
O2S Mn2 O3 C29 -93.55(15) ?
Cl2 Mn2 O3 C29 81.54(14) ?
O3 Mn2 N3 C35 1.32(14) ?
N4 Mn2 N3 C35 -179.84(15) ?
O2S Mn2 N3 C35 91.87(14) ?
Cl2 Mn2 N3 C35 -93.03(14) ?
O3 Mn2 N3 C36 -171.88(11) ?
N4 Mn2 N3 C36 6.96(11) ?
O2S Mn2 N3 C36 -81.33(11) ?
Cl2 Mn2 N3 C36 93.77(10) ?
C1 C2 C3 C4 -1.0(3) ?
O3 Mn2 O4 C44 170.87(15) ?
N4 Mn2 O4 C44 -7.39(16) ?
O2S Mn2 O4 C44 80.16(16) ?
Cl2 Mn2 O4 C44 -94.47(15) ?
O4 Mn2 N4 C38 6.93(15) ?
N3 Mn2 N4 C38 -165.71(15) ?
O2S Mn2 N4 C38 -80.71(15) ?
Cl2 Mn2 N4 C38 103.77(14) ?
O4 Mn2 N4 C37 -168.02(10) ?
N3 Mn2 N4 C37 19.34(10) ?
O2S Mn2 N4 C37 104.34(11) ?
Cl2 Mn2 N4 C37 -71.18(10) ?
C2 C3 C4 C5 1.2(3) ?
C3 C4 C5 C6 -0.4(3) ?
O1 C1 C6 C5 179.73(17) ?
C2 C1 C6 C5 0.9(3) ?
O1 C1 C6 C7 1.8(3) ?
C2 C1 C6 C7 -177.01(17) ?
C4 C5 C6 C1 -0.7(3) ?
C4 C5 C6 C7 177.37(18) ?
C8 N1 C7 C6 176.81(16) ?
Mn1 N1 C7 C6 -3.4(3) ?
C1 C6 C7 N1 -5.5(3) ?
C5 C6 C7 N1 176.47(17) ?
C7 N1 C8 C23 24.6(2) ?
Mn1 N1 C8 C23 -155.26(12) ?
C7 N1 C8 C9 149.29(16) ?
Mn1 N1 C8 C9 -30.54(16) ?
C10 N2 C9 C17 18.3(2) ?
Mn1 N2 C9 C17 -167.58(12) ?
C10 N2 C9 C8 146.04(15) ?
Mn1 N2 C9 C8 -39.79(15) ?
N1 C8 C9 N2 43.86(17) yes
C23 C8 C9 N2 169.64(13) ?
N1 C8 C9 C17 173.35(14) ?
C23 C8 C9 C17 -60.87(19) ?
C9 N2 C10 C11 167.16(16) ?
Mn1 N2 C10 C11 -6.2(2) ?
N2 C10 C11 C12 -177.76(17) ?
N2 C10 C11 C16 -4.2(3) ?
C1S2 O1S C1S1 C2S1 41.2(12) ?
Mn1 O1S C1S1 C2S1 -73.6(11) ?
C16 C11 C12 C13 -0.6(3) ?
C10 C11 C12 C13 173.2(2) ?
C1S1 O1S C1S2 C2S2 -56.4(11) ?
Mn1 O1S C1S2 C2S2 46.1(19) ?
C11 C12 C13 C14 -0.9(3) ?
C12 C13 C14 C15 1.1(4) ?
C13 C14 C15 C16 0.1(4) ?
Mn1 O2 C16 C15 -179.19(14) ?
Mn1 O2 C16 C11 2.7(3) ?
C14 C15 C16 O2 -179.8(2) ?
C14 C15 C16 C11 -1.6(3) ?
C12 C11 C16 O2 179.94(17) ?
C10 C11 C16 O2 6.4(3) ?
C12 C11 C16 C15 1.8(3) ?
C10 C11 C16 C15 -171.69(18) ?
N2 C9 C17 C22 84.3(2) ?
C8 C9 C17 C22 -40.2(2) ?
N2 C9 C17 C18 -98.6(2) ?
C8 C9 C17 C18 136.87(19) ?
C22 C17 C18 C19 -1.4(3) ?
C9 C17 C18 C19 -178.7(2) ?
C17 C18 C19 C20 2.0(4) ?
C18 C19 C20 C21 -0.4(4) ?
C19 C20 C21 C22 -1.7(3) ?
C20 C21 C22 C17 2.2(3) ?
C18 C17 C22 C21 -0.7(3) ?
C9 C17 C22 C21 176.44(18) ?
N1 C8 C23 C28 -113.43(19) ?
C9 C8 C23 C28 124.98(19) ?
N1 C8 C23 C24 67.2(2) ?
C9 C8 C23 C24 -54.4(2) ?
C28 C23 C24 C25 -1.0(3) ?
C8 C23 C24 C25 178.34(19) ?
C23 C24 C25 C26 -0.7(3) ?
C24 C25 C26 C27 2.1(4) ?
C25 C26 C27 C28 -1.7(4) ?
C24 C23 C28 C27 1.4(3) ?
C8 C23 C28 C27 -177.97(18) ?
C26 C27 C28 C23 0.0(3) ?
Mn2 O3 C29 C30 -170.58(13) ?
Mn2 O3 C29 C34 10.5(3) ?
O3 C29 C30 C31 -177.56(17) ?
C34 C29 C30 C31 1.4(3) ?
C29 C30 C31 C32 -0.1(3) ?
C3S2 O2S C3S1 C4S1 39.8(7) ?
Mn2 O2S C3S1 C4S1 134.1(6) ?
C30 C31 C32 C33 -0.9(3) ?
C3S1 O2S C3S2 C4S2 -61.2(10) ?
Mn2 O2S C3S2 C4S2 -174.0(8) ?
C31 C32 C33 C34 0.5(3) ?
C32 C33 C34 C29 0.8(3) ?
C32 C33 C34 C35 -179.20(18) ?
O3 C29 C34 C33 177.15(17) ?
C30 C29 C34 C33 -1.7(3) ?
O3 C29 C34 C35 -2.8(3) ?
C30 C29 C34 C35 178.31(17) ?
C36 N3 C35 C34 177.24(15) ?
Mn2 N3 C35 C34 4.5(2) ?
C33 C34 C35 N3 175.09(17) ?
C29 C34 C35 N3 -4.9(3) ?
C35 N3 C36 C45 31.7(2) ?
Mn2 N3 C36 C45 -154.85(11) ?
C35 N3 C36 C37 156.35(15) ?
Mn2 N3 C36 C37 -30.16(16) ?
C38 N4 C37 C51 18.3(2) ?
Mn2 N4 C37 C51 -166.49(11) ?
C38 N4 C37 C36 144.60(16) ?
Mn2 N4 C37 C36 -40.19(14) ?
N3 C36 C37 N4 43.80(16) yes
C45 C36 C37 N4 170.43(13) ?
N3 C36 C37 C51 171.36(14) ?
C45 C36 C37 C51 -62.00(19) ?
C37 N4 C38 C39 170.78(15) ?
Mn2 N4 C38 C39 -3.7(3) ?
N4 C38 C39 C40 -176.45(17) ?
N4 C38 C39 C44 -1.9(3) ?
C44 C39 C40 C41 1.8(3) ?
C38 C39 C40 C41 176.55(18) ?
C39 C40 C41 C42 0.2(3) ?
C40 C41 C42 C43 -0.7(3) ?
C41 C42 C43 C44 -0.7(3) ?
Mn2 O4 C44 C43 -176.23(14) ?
Mn2 O4 C44 C39 4.5(3) ?
C42 C43 C44 O4 -176.73(18) ?
C42 C43 C44 C39 2.6(3) ?
C40 C39 C44 O4 176.17(17) ?
C38 C39 C44 O4 1.8(3) ?
C40 C39 C44 C43 -3.1(3) ?
C38 C39 C44 C43 -177.54(18) ?
N3 C36 C45 C50 -129.31(18) ?
C37 C36 C45 C50 108.59(19) ?
N3 C36 C45 C46 52.1(2) ?
C37 C36 C45 C46 -70.0(2) ?
C50 C45 C46 C47 1.0(3) ?
C36 C45 C46 C47 179.58(19) ?
C45 C46 C47 C48 -0.6(3) ?
C46 C47 C48 C49 -0.7(4) ?
C47 C48 C49 C50 1.5(4) ?
C48 C49 C50 C45 -1.1(3) ?
C46 C45 C50 C49 -0.2(3) ?
C36 C45 C50 C49 -178.80(19) ?
N4 C37 C51 C56 -107.82(19) ?
C36 C37 C51 C56 129.32(18) ?
N4 C37 C51 C52 73.0(2) ?
C36 C37 C51 C52 -49.8(2) ?
C56 C51 C52 C53 -1.7(3) ?
C37 C51 C52 C53 177.47(18) ?
C51 C52 C53 C54 0.6(3) ?
C52 C53 C54 C55 0.5(3) ?
C53 C54 C55 C56 -0.6(3) ?
C52 C51 C56 C55 1.6(3) ?
C37 C51 C56 C55 -177.55(18) ?
C54 C55 C56 C51 -0.5(3) ?
